data_4515287
loop_
_publ_author_name
'Wang, Kuaibing'
'Cao, Xiaoran'
'Wang, Saier'
'Zhao, Wenjia'
'Xu, Jiangyan'
'Wang, Zikai'
'Wu, Hua'

_publ_section_title
;
 Interpenetrated and Polythreaded Co<sup>II</sup>-Organic Frameworks as a
 Supercapacitor Electrode Material with Ultrahigh Capacity and Excellent
 Energy Delivery Efficiency.
;
_journal_issue 10
_journal_name_full 'ACS applied materials &amp; interfaces'
_journal_page_first 9104
_journal_page_last 9115
_journal_paper_doi 10.1021/acsami.7b16141
_journal_volume 10
_journal_year 2018
_chemical_formula_sum 'C38 H26 Co N7 O6'
_chemical_formula_weight 735.59
_chemical_melting_point ?
_space_group_IT_number 2
_space_group_name_Hall '-P 1'
_space_group_name_H-M_alt 'P -1'
_symmetry_cell_setting triclinic
_symmetry_space_group_name_H-M 'P -1'
_atom_sites_solution_hydrogens geom
_atom_sites_solution_primary direct
_atom_sites_solution_secondary difmap
_audit_creation_method SHELXL-97
_cell_angle_alpha 95.192(4)
_cell_angle_beta 101.041(4)
_cell_angle_gamma 92.289(4)
_cell_formula_units_Z 2
_cell_length_a 9.061(2)
_cell_length_b 10.968(3)
_cell_length_c 17.363(4)
_cell_measurement_reflns_used 7764
_cell_measurement_temperature 293(2)
_cell_measurement_theta_max 28.00
_cell_measurement_theta_min 1.87
_cell_volume 1683.8(7)
_computing_cell_refinement 'Bruker SMART'
_computing_data_collection 'Bruker SMART'
_computing_data_reduction 'Bruker SAINT software (Bruker, 1999)'
_computing_molecular_graphics 'SHELXTL-PLUS (Sheldrick, 1990)'
_computing_publication_material SHELXL-97
_computing_structure_refinement 'SHELXL-97 (Sheldrick, 2008)'
_computing_structure_solution 'SHELXS-97(Sheldrick, 1997)'
_diffrn_ambient_temperature 293(2)
_diffrn_measured_fraction_theta_full 0.985
_diffrn_measured_fraction_theta_max 0.956
_diffrn_measurement_device_type 'Bruker SMART APEX CCD'
_diffrn_measurement_method 'phi and omega scans'
_diffrn_radiation_monochromator graphite
_diffrn_radiation_source 'fine-focus sealed tube'
_diffrn_radiation_type MoK\a
_diffrn_radiation_wavelength 0.71073
_diffrn_reflns_av_R_equivalents 0.0212
_diffrn_reflns_av_sigmaI/netI 0.0256
_diffrn_reflns_limit_h_max 11
_diffrn_reflns_limit_h_min -11
_diffrn_reflns_limit_k_max 14
_diffrn_reflns_limit_k_min -14
_diffrn_reflns_limit_l_max 22
_diffrn_reflns_limit_l_min -22
_diffrn_reflns_number 19941
_diffrn_reflns_theta_full 25.00
_diffrn_reflns_theta_max 28.00
_diffrn_reflns_theta_min 1.87
_diffrn_standards_decay_% none
_diffrn_standards_interval_count none
_diffrn_standards_interval_time none
_diffrn_standards_number none
_exptl_absorpt_coefficient_mu 0.570
_exptl_absorpt_correction_T_max 0.923
_exptl_absorpt_correction_T_min 0.902
_exptl_absorpt_correction_type empirical
_exptl_absorpt_process_details SADABS
_exptl_crystal_colour red
_exptl_crystal_density_diffrn 1.451
_exptl_crystal_density_meas ?
_exptl_crystal_density_method 'not measured'
_exptl_crystal_description Block
_exptl_crystal_F_000 756
_exptl_crystal_size_max 0.18
_exptl_crystal_size_mid 0.17
_exptl_crystal_size_min 0.14
_refine_diff_density_max 0.420
_refine_diff_density_min -0.328
_refine_diff_density_rms 0.055
_refine_ls_extinction_method none
_refine_ls_goodness_of_fit_ref 1.044
_refine_ls_hydrogen_treatment mixed
_refine_ls_matrix_type full
_refine_ls_number_parameters 469
_refine_ls_number_reflns 7764
_refine_ls_number_restraints 0
_refine_ls_restrained_S_all 1.044
_refine_ls_R_factor_all 0.0396
_refine_ls_R_factor_gt 0.0333
_refine_ls_shift/su_max 0.001
_refine_ls_shift/su_mean 0.000
_refine_ls_structure_factor_coef Fsqd
_refine_ls_weighting_details 'calc w=1/[\s^2^(Fo^2^)+(0.0545P)^2^+0.5886P] where P=(Fo^2^+2Fc^2^)/3'
_refine_ls_weighting_scheme calc
_refine_ls_wR_factor_gt 0.0930
_refine_ls_wR_factor_ref 0.1005
_reflns_number_gt 6796
_reflns_number_total 7764
_reflns_threshold_expression >2\s(I)
_cod_data_source_file am7b16141_si_002.cif
_cod_data_source_block CoSC3
_cod_depositor_comments
;
The following automatic conversions were performed:

data item '_chemical_melting_point' value 'not measured' was changed
to '?' -- the value is undefined or not given.

data item '_symmetry_cell_setting' value 'Triclinic' was changed to
'triclinic' in accordance with the
/home/data/users/saulius/crontab/automatic-downloads/current/ACS/lib/dictionaries/cif_core.dic
dictionary named 'cif_core.dic' version 2.4.2 last updated on
2011-04-26.

data item '_exptl_crystal_density_meas' value 'none' was changed to
'?' -- the value is perceived as not measured.

Automatic conversion script
Id: cif_fix_values 6909 2019-04-08 15:41:33Z antanas 
;
_cod_original_cell_volume 1683.7(7)
_cod_original_sg_symbol_H-M P-1
_cod_database_code 4515287

loop_
_symmetry_equiv_pos_as_xyz
'x, y, z'
'-x, -y, -z'

loop_
_atom_site_label
_atom_site_type_symbol
_atom_site_fract_x
_atom_site_fract_y
_atom_site_fract_z
_atom_site_U_iso_or_equiv
_atom_site_adp_type
_atom_site_occupancy
_atom_site_symmetry_multiplicity
_atom_site_calc_flag
_atom_site_refinement_flags
Co1 Co 0.63145(2) 0.43558(2) 0.419747(11) 0.02653(7) Uani 1 1 d .
C1 C 0.83103(17) 0.38780(14) 0.23078(9) 0.0271(3) Uani 1 1 d .
C2 C 0.97235(19) 0.34000(16) 0.23702(9) 0.0324(3) Uani 1 1 d .
H2 H 1.0234 0.3199 0.2855 0.039 Uiso 1 1 calc R
C3 C 1.03707(18) 0.32234(16) 0.17093(9) 0.0319(3) Uani 1 1 d .
H3 H 1.1315 0.2904 0.1753 0.038 Uiso 1 1 calc R
C4 C 0.96147(16) 0.35221(14) 0.09798(8) 0.0243(3) Uani 1 1 d .
C5 C 0.82024(17) 0.40132(15) 0.09200(9) 0.0292(3) Uani 1 1 d .
H5 H 0.7694 0.4222 0.0436 0.035 Uiso 1 1 calc R
C6 C 0.75591(18) 0.41892(16) 0.15834(9) 0.0308(3) Uani 1 1 d .
H6 H 0.6620 0.4517 0.1542 0.037 Uiso 1 1 calc R
C7 C 0.75953(19) 0.40519(15) 0.30224(9) 0.0301(3) Uani 1 1 d .
C8 C 1.45310(18) 0.18864(16) 0.04815(9) 0.0326(3) Uani 1 1 d .
H8 H 1.4114 0.2007 0.0930 0.039 Uiso 1 1 calc R
C9 C 1.59403(18) 0.14087(17) 0.05368(10) 0.0342(4) Uani 1 1 d .
H9 H 1.6465 0.1212 0.1020 0.041 Uiso 1 1 calc R
C10 C 1.65638(17) 0.12262(15) -0.01343(10) 0.0296(3) Uani 1 1 d .
C11 C 1.57999(19) 0.15627(18) -0.08492(10) 0.0382(4) Uani 1 1 d .
H11 H 1.6236 0.1470 -0.1293 0.046 Uiso 1 1 calc R
C12 C 1.43921(19) 0.20358(18) -0.09059(10) 0.0373(4) Uani 1 1 d .
H12 H 1.3882 0.2253 -0.1387 0.045 Uiso 1 1 calc R
C13 C 1.37377(16) 0.21866(15) -0.02372(9) 0.0275(3) Uani 1 1 d .
C14 C 1.80509(17) 0.06757(15) -0.00869(10) 0.0317(3) Uani 1 1 d .
C15 C 1.02846(16) 0.32950(14) 0.02667(8) 0.0241(3) Uani 1 1 d .
C16 C 1.21981(16) 0.26506(14) -0.03038(9) 0.0253(3) Uani 1 1 d .
C17 C 1.00698(16) 0.32212(14) -0.10601(8) 0.0243(3) Uani 1 1 d .
C18 C 0.8616(2) 0.64733(16) 0.49416(10) 0.0337(3) Uani 1 1 d .
H18 H 0.9120 0.5972 0.5297 0.040 Uiso 1 1 calc R
C19 C 0.7002(3) 0.71346(19) 0.40326(12) 0.0506(5) Uani 1 1 d .
H19 H 0.6161 0.7169 0.3635 0.061 Uiso 1 1 calc R
C20 C 0.8063(3) 0.80535(19) 0.42867(13) 0.0506(5) Uani 1 1 d .
H20 H 0.8089 0.8824 0.4104 0.061 Uiso 1 1 calc R
C21 C 1.0457(2) 0.82811(17) 0.53353(11) 0.0376(4) Uani 1 1 d .
H21A H 1.0788 0.8901 0.5031 0.045 Uiso 1 1 calc R
H21B H 1.1247 0.7710 0.5428 0.045 Uiso 1 1 calc R
C22 C 1.0250(2) 0.88924(15) 0.61201(10) 0.0346(4) Uani 1 1 d .
C23 C 0.8840(2) 0.91080(17) 0.62834(11) 0.0402(4) Uani 1 1 d .
H23 H 0.7985 0.8863 0.5902 0.048 Uiso 1 1 calc R
C24 C 0.8679(2) 0.96878(17) 0.70118(11) 0.0414(4) Uani 1 1 d .
C25 C 0.9953(2) 1.00802(18) 0.75687(11) 0.0466(5) Uani 1 1 d .
H25 H 0.9860 1.0498 0.8046 0.056 Uiso 1 1 calc R
C26 C 1.1364(3) 0.9853(2) 0.74184(12) 0.0499(5) Uani 1 1 d .
H26 H 1.2216 1.0105 0.7800 0.060 Uiso 1 1 calc R
C27 C 1.1519(2) 0.92519(18) 0.67043(12) 0.0435(4) Uani 1 1 d .
H27 H 1.2473 0.9087 0.6613 0.052 Uiso 1 1 calc R
C28 C 0.91960(17) 0.34337(14) -0.18430(8) 0.0256(3) Uani 1 1 d .
C29 C 0.7142(3) 0.9903(2) 0.72053(14) 0.0569(6) Uani 1 1 d .
H29A H 0.7145 0.9711 0.7740 0.068 Uiso 1 1 calc R
H29B H 0.6949 1.0764 0.7182 0.068 Uiso 1 1 calc R
C30 C 0.77656(17) 0.38978(16) -0.19138(9) 0.0315(3) Uani 1 1 d .
H30 H 0.7333 0.4023 -0.1471 0.038 Uiso 1 1 calc R
C31 C 0.98147(18) 0.32198(16) -0.25161(9) 0.0318(3) Uani 1 1 d .
H31 H 1.0760 0.2902 -0.2476 0.038 Uiso 1 1 calc R
C32 C 0.90305(18) 0.34775(16) -0.32420(9) 0.0330(4) Uani 1 1 d .
H32 H 0.9447 0.3323 -0.3688 0.040 Uiso 1 1 calc R
C33 C 0.76200(17) 0.39679(15) -0.33106(8) 0.0262(3) Uani 1 1 d .
C34 C 0.69891(17) 0.41728(17) -0.26406(9) 0.0323(3) Uani 1 1 d .
H34 H 0.6046 0.4495 -0.2682 0.039 Uiso 1 1 calc R
C35 C 0.68112(17) 0.43287(15) -0.40911(9) 0.0272(3) Uani 1 1 d .
C36 C 0.5579(2) 0.79609(19) 0.66784(11) 0.0427(4) Uani 1 1 d .
H36 H 0.5954 0.7510 0.7094 0.051 Uiso 1 1 calc R
C37 C 0.5187(2) 0.9484(2) 0.59530(13) 0.0500(5) Uani 1 1 d .
H37 H 0.5213 1.0253 0.5768 0.060 Uiso 1 1 calc R
C38 C 0.4407(2) 0.84516(19) 0.55732(12) 0.0452(4) Uani 1 1 d .
H38 H 0.3800 0.8395 0.5073 0.054 Uiso 1 1 calc R
N1 N 1.16831(14) 0.28881(13) 0.03639(7) 0.0293(3) Uani 1 1 d .
N2 N 1.14375(15) 0.27823(13) -0.10292(7) 0.0281(3) Uani 1 1 d .
N3 N 0.94443(14) 0.34926(12) -0.04292(7) 0.0267(3) Uani 1 1 d .
N4 N 0.73408(17) 0.61420(13) 0.44454(8) 0.0345(3) Uani 1 1 d .
N5 N 0.90987(17) 0.76220(13) 0.48701(8) 0.0342(3) Uani 1 1 d .
N6 N 0.59318(18) 0.91643(15) 0.66672(10) 0.0431(4) Uani 1 1 d .
N7 N 0.46485(17) 0.75029(14) 0.60373(9) 0.0374(3) Uani 1 1 d .
O1 O 0.62681(14) 0.43925(13) 0.29388(7) 0.0411(3) Uani 1 1 d .
O2 O 0.83180(14) 0.38442(12) 0.36852(7) 0.0368(3) Uani 1 1 d .
O3 O 1.87282(14) 0.04281(14) 0.05908(8) 0.0473(3) Uani 1 1 d .
O4 O 1.85719(15) 0.04616(14) -0.07029(8) 0.0495(4) Uani 1 1 d .
O5 O 0.72662(14) 0.39157(12) -0.47003(6) 0.0372(3) Uani 1 1 d .
O6 O 0.57849(14) 0.50439(14) -0.40860(7) 0.0462(3) Uani 1 1 d .

loop_
_atom_site_aniso_label
_atom_site_aniso_U_11
_atom_site_aniso_U_22
_atom_site_aniso_U_33
_atom_site_aniso_U_23
_atom_site_aniso_U_13
_atom_site_aniso_U_12
Co1 0.02519(11) 0.03974(13) 0.01645(11) 0.00601(8) 0.00529(8) 0.01038(8)
C1 0.0309(7) 0.0331(8) 0.0193(7) 0.0028(6) 0.0093(6) 0.0044(6)
C2 0.0345(8) 0.0471(9) 0.0182(7) 0.0098(6) 0.0065(6) 0.0137(7)
C3 0.0289(7) 0.0472(9) 0.0231(7) 0.0096(7) 0.0077(6) 0.0158(7)
C4 0.0260(7) 0.0313(7) 0.0169(6) 0.0040(5) 0.0058(5) 0.0062(6)
C5 0.0272(7) 0.0414(9) 0.0203(7) 0.0051(6) 0.0051(6) 0.0093(6)
C6 0.0264(7) 0.0446(9) 0.0235(7) 0.0043(6) 0.0074(6) 0.0118(6)
C7 0.0348(8) 0.0342(8) 0.0242(7) 0.0028(6) 0.0123(6) 0.0056(6)
C8 0.0268(7) 0.0489(10) 0.0239(7) 0.0068(7) 0.0053(6) 0.0130(7)
C9 0.0272(8) 0.0476(10) 0.0276(8) 0.0070(7) 0.0012(6) 0.0120(7)
C10 0.0209(7) 0.0332(8) 0.0350(8) 0.0045(6) 0.0047(6) 0.0074(6)
C11 0.0318(8) 0.0564(11) 0.0312(8) 0.0092(8) 0.0127(7) 0.0178(8)
C12 0.0310(8) 0.0587(11) 0.0260(8) 0.0119(7) 0.0080(6) 0.0194(8)
C13 0.0228(7) 0.0353(8) 0.0256(7) 0.0059(6) 0.0049(6) 0.0094(6)
C14 0.0230(7) 0.0354(8) 0.0369(9) 0.0042(7) 0.0048(6) 0.0079(6)
C15 0.0235(7) 0.0316(7) 0.0188(6) 0.0057(5) 0.0056(5) 0.0060(6)
C16 0.0232(7) 0.0333(8) 0.0206(7) 0.0066(6) 0.0044(5) 0.0087(6)
C17 0.0240(7) 0.0318(7) 0.0183(6) 0.0053(5) 0.0047(5) 0.0072(6)
C18 0.0394(9) 0.0373(9) 0.0256(8) 0.0059(6) 0.0065(7) 0.0084(7)
C19 0.0552(12) 0.0486(11) 0.0426(11) 0.0146(9) -0.0100(9) 0.0078(9)
C20 0.0608(13) 0.0407(10) 0.0474(11) 0.0185(9) -0.0039(10) 0.0059(9)
C21 0.0360(9) 0.0403(9) 0.0381(9) 0.0056(7) 0.0102(7) 0.0033(7)
C22 0.0386(9) 0.0307(8) 0.0354(9) 0.0065(7) 0.0081(7) 0.0015(7)
C23 0.0380(9) 0.0433(10) 0.0371(9) -0.0040(8) 0.0057(7) 0.0006(7)
C24 0.0468(10) 0.0388(9) 0.0382(9) -0.0020(7) 0.0114(8) -0.0023(8)
C25 0.0604(12) 0.0453(11) 0.0317(9) -0.0007(8) 0.0067(9) -0.0052(9)
C26 0.0517(12) 0.0573(12) 0.0347(10) 0.0048(9) -0.0048(8) -0.0051(9)
C27 0.0370(9) 0.0503(11) 0.0428(10) 0.0110(8) 0.0037(8) 0.0011(8)
C28 0.0253(7) 0.0340(8) 0.0187(7) 0.0062(6) 0.0043(5) 0.0092(6)
C29 0.0543(12) 0.0633(14) 0.0515(12) -0.0173(10) 0.0184(10) -0.0038(10)
C30 0.0264(7) 0.0531(10) 0.0179(7) 0.0078(6) 0.0075(6) 0.0135(7)
C31 0.0286(7) 0.0481(9) 0.0216(7) 0.0078(6) 0.0067(6) 0.0187(7)
C32 0.0332(8) 0.0503(10) 0.0184(7) 0.0053(6) 0.0089(6) 0.0167(7)
C33 0.0255(7) 0.0363(8) 0.0172(6) 0.0055(6) 0.0030(5) 0.0073(6)
C34 0.0237(7) 0.0538(10) 0.0215(7) 0.0086(7) 0.0054(6) 0.0140(7)
C35 0.0235(7) 0.0377(8) 0.0210(7) 0.0073(6) 0.0030(5) 0.0038(6)
C36 0.0435(10) 0.0503(11) 0.0353(9) 0.0052(8) 0.0094(8) 0.0058(8)
C37 0.0470(11) 0.0511(12) 0.0558(12) 0.0143(10) 0.0151(10) 0.0041(9)
C38 0.0389(10) 0.0567(12) 0.0423(10) 0.0172(9) 0.0078(8) 0.0015(8)
N1 0.0248(6) 0.0450(8) 0.0200(6) 0.0064(5) 0.0054(5) 0.0123(5)
N2 0.0262(6) 0.0396(7) 0.0205(6) 0.0055(5) 0.0062(5) 0.0129(5)
N3 0.0242(6) 0.0393(7) 0.0188(6) 0.0067(5) 0.0057(5) 0.0106(5)
N4 0.0408(8) 0.0364(7) 0.0266(7) 0.0049(6) 0.0052(6) 0.0073(6)
N5 0.0396(8) 0.0359(7) 0.0283(7) 0.0040(6) 0.0085(6) 0.0059(6)
N6 0.0415(8) 0.0473(9) 0.0418(9) -0.0024(7) 0.0148(7) 0.0019(7)
N7 0.0340(7) 0.0461(8) 0.0340(7) 0.0071(6) 0.0092(6) 0.0035(6)
O1 0.0342(6) 0.0673(9) 0.0258(6) 0.0060(6) 0.0126(5) 0.0158(6)
O2 0.0413(6) 0.0518(7) 0.0214(5) 0.0096(5) 0.0108(5) 0.0142(6)
O3 0.0315(6) 0.0691(9) 0.0419(7) 0.0096(6) 0.0029(5) 0.0225(6)
O4 0.0367(7) 0.0734(10) 0.0451(8) 0.0134(7) 0.0160(6) 0.0295(7)
O5 0.0454(7) 0.0514(7) 0.0166(5) 0.0069(5) 0.0054(5) 0.0185(6)
O6 0.0344(6) 0.0785(10) 0.0305(6) 0.0183(6) 0.0074(5) 0.0292(6)

loop_
_atom_type_symbol
_atom_type_description
_atom_type_scat_dispersion_real
_atom_type_scat_dispersion_imag
_atom_type_scat_source
C C 0.0033 0.0016 'International Tables Vol C Tables 4.2.6.8 and 6.1.1.4'
H H 0.0000 0.0000 'International Tables Vol C Tables 4.2.6.8 and 6.1.1.4'
N N 0.0061 0.0033 'International Tables Vol C Tables 4.2.6.8 and 6.1.1.4'
O O 0.0106 0.0060 'International Tables Vol C Tables 4.2.6.8 and 6.1.1.4'
Co Co 0.3494 0.9721 'International Tables Vol C Tables 4.2.6.8 and 6.1.1.4'

loop_
_geom_angle_atom_site_label_1
_geom_angle_atom_site_label_2
_geom_angle_atom_site_label_3
_geom_angle
_geom_angle_site_symmetry_1
_geom_angle_site_symmetry_3
O6 Co1 O5 115.49(5) 2_665 1_556
O6 Co1 N4 93.21(6) 2_665 .
O5 Co1 N4 91.35(5) 1_556 .
O6 Co1 N7 89.05(6) 2_665 2_666
O5 Co1 N7 87.06(6) 1_556 2_666
N4 Co1 N7 177.64(5) . 2_666
O6 Co1 O1 91.74(5) 2_665 .
O5 Co1 O1 152.41(5) 1_556 .
N4 Co1 O1 91.51(6) . .
N7 Co1 O1 89.11(6) 2_666 .
O6 Co1 O2 151.10(5) 2_665 .
O5 Co1 O2 93.39(5) 1_556 .
N4 Co1 O2 86.68(5) . .
N7 Co1 O2 91.67(5) 2_666 .
O1 Co1 O2 59.40(4) . .
C6 C1 C2 119.74(13) . .
C6 C1 C7 120.15(14) . .
C2 C1 C7 120.11(14) . .
C3 C2 C1 120.05(14) . .
C3 C2 H2 120.0 . .
C1 C2 H2 120.0 . .
C2 C3 C4 120.42(14) . .
C2 C3 H3 119.8 . .
C4 C3 H3 119.8 . .
C3 C4 C5 119.44(13) . .
C3 C4 C15 120.45(13) . .
C5 C4 C15 120.10(13) . .
C6 C5 C4 119.94(14) . .
C6 C5 H5 120.0 . .
C4 C5 H5 120.0 . .
C5 C6 C1 120.41(14) . .
C5 C6 H6 119.8 . .
C1 C6 H6 119.8 . .
O2 C7 O1 121.21(14) . .
O2 C7 C1 119.88(14) . .
O1 C7 C1 118.91(14) . .
C9 C8 C13 120.70(15) . .
C9 C8 H8 119.7 . .
C13 C8 H8 119.7 . .
C8 C9 C10 119.69(15) . .
C8 C9 H9 120.2 . .
C10 C9 H9 120.2 . .
C11 C10 C9 119.91(14) . .
C11 C10 C14 119.96(14) . .
C9 C10 C14 120.13(14) . .
C12 C11 C10 120.43(15) . .
C12 C11 H11 119.8 . .
C10 C11 H11 119.8 . .
C11 C12 C13 119.90(15) . .
C11 C12 H12 120.1 . .
C13 C12 H12 120.1 . .
C8 C13 C12 119.31(14) . .
C8 C13 C16 120.73(13) . .
C12 C13 C16 119.96(13) . .
O4 C14 O3 123.11(14) . .
O4 C14 C10 119.65(15) . .
O3 C14 C10 117.23(15) . .
N3 C15 N1 124.62(13) . .
N3 C15 C4 117.66(12) . .
N1 C15 C4 117.71(12) . .
N2 C16 N1 125.34(13) . .
N2 C16 C13 117.15(13) . .
N1 C16 C13 117.51(13) . .
N2 C17 N3 124.54(13) . .
N2 C17 C28 117.72(12) . .
N3 C17 C28 117.74(12) . .
N4 C18 N5 111.65(15) . .
N4 C18 H18 124.2 . .
N5 C18 H18 124.2 . .
C20 C19 N4 110.15(17) . .
C20 C19 H19 124.9 . .
N4 C19 H19 124.9 . .
C19 C20 N5 106.11(17) . .
C19 C20 H20 126.9 . .
N5 C20 H20 126.9 . .
N5 C21 C22 113.98(14) . .
N5 C21 H21A 108.8 . .
C22 C21 H21A 108.8 . .
N5 C21 H21B 108.8 . .
C22 C21 H21B 108.8 . .
H21A C21 H21B 107.7 . .
C23 C22 C27 118.57(17) . .
C23 C22 C21 122.27(16) . .
C27 C22 C21 119.17(16) . .
C22 C23 C24 121.14(17) . .
C22 C23 H23 119.4 . .
C24 C23 H23 119.4 . .
C25 C24 C23 119.25(18) . .
C25 C24 C29 119.05(18) . .
C23 C24 C29 121.69(18) . .
C26 C25 C24 120.15(18) . .
C26 C25 H25 119.9 . .
C24 C25 H25 119.9 . .
C25 C26 C27 120.47(19) . .
C25 C26 H26 119.8 . .
C27 C26 H26 119.8 . .
C26 C27 C22 120.34(19) . .
C26 C27 H27 119.8 . .
C22 C27 H27 119.8 . .
C31 C28 C30 119.16(13) . .
C31 C28 C17 120.32(13) . .
C30 C28 C17 120.47(13) . .
N6 C29 C24 112.66(16) . .
N6 C29 H29A 109.1 . .
C24 C29 H29A 109.1 . .
N6 C29 H29B 109.1 . .
C24 C29 H29B 109.1 . .
H29A C29 H29B 107.8 . .
C34 C30 C28 120.41(13) . .
C34 C30 H30 119.8 . .
C28 C30 H30 119.8 . .
C32 C31 C28 120.36(14) . .
C32 C31 H31 119.8 . .
C28 C31 H31 119.8 . .
C31 C32 C33 120.54(14) . .
C31 C32 H32 119.7 . .
C33 C32 H32 119.7 . .
C32 C33 C34 119.34(13) . .
C32 C33 C35 120.57(13) . .
C34 C33 C35 120.03(13) . .
C30 C34 C33 120.15(14) . .
C30 C34 H34 119.9 . .
C33 C34 H34 119.9 . .
O6 C35 O5 124.74(14) . .
O6 C35 C33 117.84(13) . .
O5 C35 C33 117.37(13) . .
N7 C36 N6 112.09(17) . .
N7 C36 H36 124.0 . .
N6 C36 H36 124.0 . .
C38 C37 N6 106.09(18) . .
C38 C37 H37 127.0 . .
N6 C37 H37 127.0 . .
C37 C38 N7 109.81(18) . .
C37 C38 H38 125.1 . .
N7 C38 H38 125.1 . .
C16 N1 C15 114.85(12) . .
C16 N2 C17 115.11(12) . .
C15 N3 C17 115.49(12) . .
C18 N4 C19 105.24(16) . .
C18 N4 Co1 126.14(12) . .
C19 N4 Co1 127.57(13) . .
C18 N5 C20 106.85(16) . .
C18 N5 C21 126.01(15) . .
C20 N5 C21 127.14(16) . .
C36 N6 C37 106.44(17) . .
C36 N6 C29 126.48(19) . .
C37 N6 C29 125.44(19) . .
C36 N7 C38 105.55(17) . .
C36 N7 Co1 125.86(13) . 2_666
C38 N7 Co1 128.58(13) . 2_666
C7 O1 Co1 90.93(9) . .
C7 O2 Co1 88.45(9) . .
C35 O5 Co1 122.01(10) . 1_554
C35 O6 Co1 159.77(14) . 2_665

loop_
_geom_bond_atom_site_label_1
_geom_bond_atom_site_label_2
_geom_bond_distance
_geom_bond_site_symmetry_2
Co1 O6 2.0178(12) 2_665
Co1 O5 2.0513(12) 1_556
Co1 N4 2.1063(16) .
Co1 N7 2.1575(16) 2_666
Co1 O1 2.1818(13) .
Co1 O2 2.2385(12) .
C1 C6 1.389(2) .
C1 C2 1.392(2) .
C1 C7 1.507(2) .
C2 C3 1.387(2) .
C2 H2 0.9300 .
C3 C4 1.393(2) .
C3 H3 0.9300 .
C4 C5 1.397(2) .
C4 C15 1.4858(19) .
C5 C6 1.389(2) .
C5 H5 0.9300 .
C6 H6 0.9300 .
C7 O2 1.255(2) .
C7 O1 1.259(2) .
C8 C9 1.389(2) .
C8 C13 1.390(2) .
C8 H8 0.9300 .
C9 C10 1.391(2) .
C9 H9 0.9300 .
C10 C11 1.389(2) .
C10 C14 1.489(2) .
C11 C12 1.386(2) .
C11 H11 0.9300 .
C12 C13 1.401(2) .
C12 H12 0.9300 .
C13 C16 1.4912(19) .
C14 O4 1.257(2) .
C14 O3 1.277(2) .
C15 N3 1.3397(18) .
C15 N1 1.3454(18) .
C16 N2 1.3381(19) .
C16 N1 1.3386(19) .
C17 N2 1.3406(18) .
C17 N3 1.3424(18) .
C17 C28 1.4794(19) .
C18 N4 1.319(2) .
C18 N5 1.341(2) .
C18 H18 0.9300 .
C19 C20 1.347(3) .
C19 N4 1.370(2) .
C19 H19 0.9300 .
C20 N5 1.374(2) .
C20 H20 0.9300 .
C21 N5 1.460(2) .
C21 C22 1.511(2) .
C21 H21A 0.9700 .
C21 H21B 0.9700 .
C22 C23 1.386(3) .
C22 C27 1.397(3) .
C23 C24 1.399(3) .
C23 H23 0.9300 .
C24 C25 1.382(3) .
C24 C29 1.516(3) .
C25 C26 1.381(3) .
C25 H25 0.9300 .
C26 C27 1.385(3) .
C26 H26 0.9300 .
C27 H27 0.9300 .
C28 C31 1.395(2) .
C28 C30 1.399(2) .
C29 N6 1.460(3) .
C29 H29A 0.9700 .
C29 H29B 0.9700 .
C30 C34 1.387(2) .
C30 H30 0.9300 .
C31 C32 1.382(2) .
C31 H31 0.9300 .
C32 C33 1.395(2) .
C32 H32 0.9300 .
C33 C34 1.396(2) .
C33 C35 1.507(2) .
C34 H34 0.9300 .
C35 O6 1.2410(19) .
C35 O5 1.2605(18) .
C36 N7 1.307(2) .
C36 N6 1.348(3) .
C36 H36 0.9300 .
C37 C38 1.356(3) .
C37 N6 1.376(3) .
C37 H37 0.9300 .
C38 N7 1.372(2) .
C38 H38 0.9300 .
N7 Co1 2.1575(16) 2_666
O5 Co1 2.0513(12) 1_554
O6 Co1 2.0178(12) 2_665

loop_
_geom_torsion_atom_site_label_1
_geom_torsion_atom_site_label_2
_geom_torsion_atom_site_label_3
_geom_torsion_atom_site_label_4
_geom_torsion
_geom_torsion_site_symmetry_1
_geom_torsion_site_symmetry_4
C6 C1 C2 C3 -0.7(3) . .
C7 C1 C2 C3 179.05(16) . .
C1 C2 C3 C4 0.0(3) . .
C2 C3 C4 C5 0.6(3) . .
C2 C3 C4 C15 -177.98(15) . .
C3 C4 C5 C6 -0.6(2) . .
C15 C4 C5 C6 178.03(15) . .
C4 C5 C6 C1 -0.1(3) . .
C2 C1 C6 C5 0.7(3) . .
C7 C1 C6 C5 -179.00(15) . .
C6 C1 C7 O2 -175.41(16) . .
C2 C1 C7 O2 4.9(2) . .
C6 C1 C7 O1 5.4(2) . .
C2 C1 C7 O1 -174.37(16) . .
C13 C8 C9 C10 -0.1(3) . .
C8 C9 C10 C11 2.3(3) . .
C8 C9 C10 C14 -177.95(16) . .
C9 C10 C11 C12 -2.5(3) . .
C14 C10 C11 C12 177.74(17) . .
C10 C11 C12 C13 0.5(3) . .
C9 C8 C13 C12 -1.8(3) . .
C9 C8 C13 C16 177.45(16) . .
C11 C12 C13 C8 1.6(3) . .
C11 C12 C13 C16 -177.66(17) . .
C11 C10 C14 O4 -3.6(3) . .
C9 C10 C14 O4 176.69(17) . .
C11 C10 C14 O3 177.36(17) . .
C9 C10 C14 O3 -2.4(2) . .
C3 C4 C15 N3 173.84(15) . .
C5 C4 C15 N3 -4.7(2) . .
C3 C4 C15 N1 -5.2(2) . .
C5 C4 C15 N1 176.23(15) . .
C8 C13 C16 N2 -172.34(16) . .
C12 C13 C16 N2 6.9(2) . .
C8 C13 C16 N1 6.9(2) . .
C12 C13 C16 N1 -173.81(16) . .
N4 C19 C20 N5 0.4(3) . .
N5 C21 C22 C23 -17.5(2) . .
N5 C21 C22 C27 162.37(16) . .
C27 C22 C23 C24 0.9(3) . .
C21 C22 C23 C24 -179.29(17) . .
C22 C23 C24 C25 1.7(3) . .
C22 C23 C24 C29 -178.58(19) . .
C23 C24 C25 C26 -2.8(3) . .
C29 C24 C25 C26 177.5(2) . .
C24 C25 C26 C27 1.2(3) . .
C25 C26 C27 C22 1.4(3) . .
C23 C22 C27 C26 -2.5(3) . .
C21 C22 C27 C26 177.70(18) . .
N2 C17 C28 C31 -2.2(2) . .
N3 C17 C28 C31 177.18(15) . .
N2 C17 C28 C30 -179.60(15) . .
N3 C17 C28 C30 -0.2(2) . .
C25 C24 C29 N6 -164.33(19) . .
C23 C24 C29 N6 16.0(3) . .
C31 C28 C30 C34 -1.7(3) . .
C17 C28 C30 C34 175.73(16) . .
C30 C28 C31 C32 0.8(3) . .
C17 C28 C31 C32 -176.68(16) . .
C28 C31 C32 C33 0.8(3) . .
C31 C32 C33 C34 -1.4(3) . .
C31 C32 C33 C35 175.84(16) . .
C28 C30 C34 C33 1.1(3) . .
C32 C33 C34 C30 0.4(3) . .
C35 C33 C34 C30 -176.80(16) . .
C32 C33 C35 O6 -161.16(17) . .
C34 C33 C35 O6 16.0(2) . .
C32 C33 C35 O5 16.3(2) . .
C34 C33 C35 O5 -166.52(16) . .
N6 C37 C38 N7 0.2(2) . .
N2 C16 N1 C15 -0.3(2) . .
C13 C16 N1 C15 -179.52(14) . .
N3 C15 N1 C16 -1.7(2) . .
C4 C15 N1 C16 177.24(14) . .
N1 C16 N2 C17 1.9(2) . .
C13 C16 N2 C17 -178.92(14) . .
N3 C17 N2 C16 -1.7(2) . .
C28 C17 N2 C16 177.66(14) . .
N1 C15 N3 C17 1.9(2) . .
C4 C15 N3 C17 -177.05(13) . .
N2 C17 N3 C15 -0.1(2) . .
C28 C17 N3 C15 -179.41(14) . .
N5 C18 N4 C19 0.4(2) . .
N5 C18 N4 Co1 169.42(11) . .
C20 C19 N4 C18 -0.5(2) . .
C20 C19 N4 Co1 -169.30(15) . .
O6 Co1 N4 C18 143.72(14) 2_665 .
O5 Co1 N4 C18 28.10(14) 1_556 .
N7 Co1 N4 C18 -19.4(14) 2_666 .
O1 Co1 N4 C18 -124.46(14) . .
O2 Co1 N4 C18 -65.22(14) . .
O6 Co1 N4 C19 -49.72(17) 2_665 .
O5 Co1 N4 C19 -165.34(17) 1_556 .
N7 Co1 N4 C19 147.2(12) 2_666 .
O1 Co1 N4 C19 42.11(17) . .
O2 Co1 N4 C19 101.34(17) . .
N4 C18 N5 C20 -0.2(2) . .
N4 C18 N5 C21 179.06(15) . .
C19 C20 N5 C18 -0.1(2) . .
C19 C20 N5 C21 -179.37(18) . .
C22 C21 N5 C18 -83.9(2) . .
C22 C21 N5 C20 95.2(2) . .
N7 C36 N6 C37 -1.4(2) . .
N7 C36 N6 C29 -167.35(17) . .
C38 C37 N6 C36 0.6(2) . .
C38 C37 N6 C29 166.81(18) . .
C24 C29 N6 C36 77.3(3) . .
C24 C29 N6 C37 -86.1(3) . .
N6 C36 N7 C38 1.5(2) . .
N6 C36 N7 Co1 -177.19(11) . 2_666
C37 C38 N7 C36 -1.0(2) . .
C37 C38 N7 Co1 177.57(13) . 2_666
O2 C7 O1 Co1 0.55(17) . .
C1 C7 O1 Co1 179.76(13) . .
O6 Co1 O1 C7 178.20(11) 2_665 .
O5 Co1 O1 C7 -10.86(18) 1_556 .
N4 Co1 O1 C7 84.94(11) . .
N7 Co1 O1 C7 -92.78(11) 2_666 .
O2 Co1 O1 C7 -0.31(10) . .
O1 C7 O2 Co1 -0.54(17) . .
C1 C7 O2 Co1 -179.74(14) . .
O6 Co1 O2 C7 -2.78(17) 2_665 .
O5 Co1 O2 C7 175.43(10) 1_556 .
N4 Co1 O2 C7 -93.41(11) . .
N7 Co1 O2 C7 88.28(11) 2_666 .
O1 Co1 O2 C7 0.31(10) . .
O6 C35 O5 Co1 -1.3(2) . 1_554
C33 C35 O5 Co1 -178.54(10) . 1_554
O5 C35 O6 Co1 80.3(4) . 2_665
C33 C35 O6 Co1 -102.5(3) . 2_665
